data_4102828
loop_
_publ_author_name
'Roland Kleinmaier'
'Max Keller'
'Patrick Igel'
'Armin Buschauer'
'Ruth M. Gschwind'

_publ_contact_author_address
;
                Institut fuer Organische Chemie
                Universitaet Regensburg
                Universitaetsstr.31
                93053 Regensburg
                Deutschland   
;
_publ_contact_author_email ruth.gschwind@chemie.uni-regensburg.de
_publ_contact_author_fax '+49 941 943 4617'
_publ_contact_author_name
;
                Ruth M. Gschwind
;
_publ_contact_author_phone '+49 941 943 4625'
_publ_section_title
;
 Conformations, Conformational Preferences, and Conformational Exchange of
 N'-Substituted N-Acylguanidines: Intermolecular Interactions Hold the Key
;
_journal_name_full 'Journal of the American Chemical Society'
_journal_page_first 11223
_journal_page_last 11233
_journal_paper_doi 10.1021/ja103756y
_journal_volume 132
_journal_year 2010
_chemical_compound_source 'see text'
_chemical_formula_moiety 'C13 H20 Cl1 N3 O2'
_chemical_formula_sum 'C13 H20 Cl N3 O2'
_chemical_formula_weight 285.77
_chemical_name_systematic ?
_space_group_IT_number 2
_symmetry_cell_setting triclinic
_symmetry_Int_Tables_number 2
_symmetry_space_group_name_Hall '-P 1'
_symmetry_space_group_name_H-M 'P -1'
_atom_sites_solution_hydrogens geom
_atom_sites_solution_primary direct
_atom_sites_solution_secondary difmap
_audit_creation_date 'Jul 07 09:31:00 2009'
_audit_creation_method 'PLATON <TABLE ACC> option'
_cell_angle_alpha 89.462(6)
_cell_angle_beta 85.558(6)
_cell_angle_gamma 75.247(6)
_cell_formula_units_Z 2
_cell_length_a 7.4161(5)
_cell_length_b 8.3883(6)
_cell_length_c 12.2595(9)
_cell_measurement_reflns_used 9319
_cell_measurement_temperature 123
_cell_measurement_theta_max 66.4831
_cell_measurement_theta_min 3.6222
_cell_volume 735.24(9)
_computing_cell_refinement
;
CrysAlisPro, Oxford Diffraction Ltd.,
Version 1.171.33.41 (release 06-05-2009 CrysAlis171 .NET)
;
_computing_data_collection
;
CrysAlisPro, Oxford Diffraction Ltd.,
Version 1.171.33.41 (release 06-05-2009 CrysAlis171 .NET)
;
_computing_data_reduction
;
CrysAlisPro, Oxford Diffraction Ltd.,
Version 1.171.33.41 (release 06-05-2009 CrysAlis171 .NET)
;
_computing_molecular_graphics 'PLATON (Spek, 1990)'
_computing_publication_material 'PLATON (Spek, 2003)'
_computing_structure_refinement 'SHELXL-97 (Sheldrick, 1997)'
_computing_structure_solution 'SIR-97 (Altomare, 1999)'
_diffrn_ambient_temperature 123
_diffrn_detector_area_resol_mean 10.5431
_diffrn_measured_fraction_theta_full 0.988
_diffrn_measured_fraction_theta_max 0.988
_diffrn_measurement_details
;
  1 omega -101.00  -52.40   1.8000    3.0000
omega____ theta____ kappa____ phi______ frames
    -      -11.6137  179.0000 -180.0000 27

  2 omega  -85.00  -34.60   1.8000    3.0000
omega____ theta____ kappa____ phi______ frames
    -      -11.6137  150.0000  -59.0000 28

  3 omega -101.00  -56.00   1.8000    3.0000
omega____ theta____ kappa____ phi______ frames
    -      -11.6137  179.0000  120.0000 25

  4 omega  -26.00   -0.80   1.8000    3.0000
omega____ theta____ kappa____ phi______ frames
    -       18.0000  103.0000 -176.0000 14

  5 omega  -51.00   10.20   1.8000    3.0000
omega____ theta____ kappa____ phi______ frames
    -       22.0000  -69.0000  125.0000 34

  6 omega   11.00   52.40   1.8000    3.0000
omega____ theta____ kappa____ phi______ frames
    -       22.0000  -69.0000  125.0000 23

  7 omega   15.00   51.00   1.8000    3.0000
omega____ theta____ kappa____ phi______ frames
    -       46.0000   77.0000  -39.0000 20

  8 omega   12.00   40.80   1.8000    3.0000
omega____ theta____ kappa____ phi______ frames
    -       46.0000   79.0000 -100.0000 16

  9 omega   57.00   87.60   1.8000    3.0000
omega____ theta____ kappa____ phi______ frames
    -       46.0000   77.0000  -39.0000 17

 10 omega   74.00  110.00   1.8000    3.0000
omega____ theta____ kappa____ phi______ frames
    -       48.0000   77.0000  142.0000 20

 11 omega   16.00   52.00   1.8000    3.0000
omega____ theta____ kappa____ phi______ frames
    -       48.0000   79.0000   63.0000 20

 12 omega   14.00   46.40   1.8000    3.0000
omega____ theta____ kappa____ phi______ frames
    -       48.0000   77.0000  142.0000 18

 13 omega   54.00  122.40   1.8000    3.0000
omega____ theta____ kappa____ phi______ frames
    -       48.0000   79.0000   63.0000 38

 14 omega   18.00   63.00   1.8000    3.0000
omega____ theta____ kappa____ phi______ frames
    -       52.0000   79.0000 -174.0000 25

 15 omega   74.00  129.80   1.8000    3.0000
omega____ theta____ kappa____ phi______ frames
    -       52.0000   79.0000 -174.0000 31

 16 omega  -47.00  -16.40   1.8000    8.0000
omega____ theta____ kappa____ phi______ frames
    -      -52.0000  -82.0000 -116.0000 17

 17 omega   23.00   51.80   1.8000    8.0000
omega____ theta____ kappa____ phi______ frames
    -       54.0000   79.0000  -14.0000 16

 18 omega  -59.00  -26.60   1.8000    8.0000
omega____ theta____ kappa____ phi______ frames
    -      -60.0000  -77.0000   30.0000 18

 19 omega  -61.00  -28.60   1.8000    8.0000
omega____ theta____ kappa____ phi______ frames
    -      -62.0000  -77.0000  -14.0000 18

 20 omega   30.00   57.00   1.8000    8.0000
omega____ theta____ kappa____ phi______ frames
    -       64.0000   79.0000  167.0000 15

 21 omega   36.00   66.60   1.8000    8.0000
omega____ theta____ kappa____ phi______ frames
    -       70.0000   77.0000 -160.0000 17

 22 omega  -77.00  -39.20   1.8000    8.0000
omega____ theta____ kappa____ phi______ frames
    -      -72.0000  -73.0000  -34.0000 21

 23 omega  -72.00  -43.20   1.8000    8.0000
omega____ theta____ kappa____ phi______ frames
    -      -74.0000  -73.0000   97.0000 16

 24 omega  -87.00  -42.00   1.8000    8.0000
omega____ theta____ kappa____ phi______ frames
    -      -74.0000  -71.0000   19.0000 25

 25 omega  -82.00  -46.00   1.8000    8.0000
omega____ theta____ kappa____ phi______ frames
    -      -74.0000  -60.0000   56.0000 20

 26 omega  -80.00  -44.00   1.8000    8.0000
omega____ theta____ kappa____ phi______ frames
    -      -74.0000  -69.0000  -75.0000 20

 27 omega  -73.00  -42.40   1.8000    8.0000
omega____ theta____ kappa____ phi______ frames
    -      -76.0000  -77.0000 -120.0000 17

 28 omega  -75.00  -48.00   1.8000    8.0000
omega____ theta____ kappa____ phi______ frames
    -      -78.0000  -68.0000 -123.0000 15

 29 omega  -83.00  -47.00   1.8000    8.0000
omega____ theta____ kappa____ phi______ frames
    -      -78.0000  -73.0000  159.0000 20

 30 omega -158.00 -105.80   1.8000    8.0000
omega____ theta____ kappa____ phi______ frames
    -      -80.0000  -77.0000   75.0000 29

 31 omega  -73.00  -46.00   1.8000    8.0000
omega____ theta____ kappa____ phi______ frames
    -      -80.0000  -77.0000   75.0000 15

 32 omega  -79.00  -50.20   1.8000    8.0000
omega____ theta____ kappa____ phi______ frames
    -      -80.0000  -69.0000   -5.0000 16

 33 omega  -82.00  -53.20   1.8000    8.0000
omega____ theta____ kappa____ phi______ frames
    -      -84.0000  -71.0000 -160.0000 16

 34 omega  -93.00  -60.60   1.8000    8.0000
omega____ theta____ kappa____ phi______ frames
    -      -90.0000  -66.0000 -124.0000 18

 35 omega -108.00  -63.00   1.8000    8.0000
omega____ theta____ kappa____ phi______ frames
    -      -90.0000  125.0000   90.0000 25

 36 omega -117.00  -86.40   1.8000    8.0000
omega____ theta____ kappa____ phi______ frames
    -      -90.0000  125.0000 -120.0000 17

 37 omega  -90.00  -57.60   1.8000    8.0000
omega____ theta____ kappa____ phi______ frames
    -      -90.0000  -69.0000  -84.0000 18

 38 omega -121.00  -58.00   1.8000    8.0000
omega____ theta____ kappa____ phi______ frames
    -      -90.0000  -69.0000  145.0000 35

 39 omega  -90.00  -57.60   1.8000    8.0000
omega____ theta____ kappa____ phi______ frames
    -      -90.0000  -71.0000 -174.0000 18

 40 omega -163.00 -132.40   1.8000    8.0000
omega____ theta____ kappa____ phi______ frames
    -      -90.0000  -77.0000   60.0000 17

 41 omega  -94.00  -58.00   1.8000    8.0000
omega____ theta____ kappa____ phi______ frames
    -      -90.0000  -77.0000  -82.0000 20

 42 omega  -82.00  -56.80   1.8000    8.0000
omega____ theta____ kappa____ phi______ frames
    -      -90.0000  -77.0000 -120.0000 14

 43 omega  -90.00  -57.60   1.8000    8.0000
omega____ theta____ kappa____ phi______ frames
    -      -90.0000  -77.0000    0.0000 18

 44 omega -101.00  -59.60   1.8000    8.0000
omega____ theta____ kappa____ phi______ frames
    -      -90.0000  -73.0000  -49.0000 23

 45 omega  -91.00  -58.60   1.8000    8.0000
omega____ theta____ kappa____ phi______ frames
    -      -90.0000  -77.0000   60.0000 18

 46 omega   63.00   90.00   1.8000    8.0000
omega____ theta____ kappa____ phi______ frames
    -       93.5000   77.0000   30.0000 15

 47 omega   74.00  110.00   1.8000    8.0000
omega____ theta____ kappa____ phi______ frames
    -       93.5000  125.0000  -30.0000 20

 48 omega   73.00  137.80   1.8000    8.0000
omega____ theta____ kappa____ phi______ frames
    -       93.5000   45.0000    0.0000 36

 49 omega   97.00  163.60   1.8000    8.0000
omega____ theta____ kappa____ phi______ frames
    -       93.5000   77.0000  150.0000 37

 50 omega   62.00   89.00   1.8000    8.0000
omega____ theta____ kappa____ phi______ frames
    -       93.5000   77.0000  150.0000 15

 51 omega  141.00  171.60   1.8000    8.0000
omega____ theta____ kappa____ phi______ frames
    -       93.5000   77.0000  -30.0000 17

 52 omega   62.00   89.00   1.8000    8.0000
omega____ theta____ kappa____ phi______ frames
    -       93.5000   77.0000  -30.0000 15

 53 omega  122.00  174.20   1.8000    8.0000
omega____ theta____ kappa____ phi______ frames
    -       93.5000   15.0000  -60.0000 29

 54 omega   60.00   99.60   1.8000    8.0000
omega____ theta____ kappa____ phi______ frames
    -       93.5000   15.0000  -60.0000 22

 55 omega   37.00  127.00   1.8000    8.0000
omega____ theta____ kappa____ phi______ frames
    -       93.5000  -77.0000  -90.0000 50

 56 omega  124.00  163.60   1.8000    8.0000
omega____ theta____ kappa____ phi______ frames
    -       93.5000   77.0000  120.0000 22

 57 omega   60.00  103.20   1.8000    8.0000
omega____ theta____ kappa____ phi______ frames
    -       93.5000   77.0000  120.0000 24

 58 omega   60.00  171.60   1.8000    8.0000
omega____ theta____ kappa____ phi______ frames
    -       93.5000   77.0000 -180.0000 62

 59 omega   98.00  171.80   1.8000    8.0000
omega____ theta____ kappa____ phi______ frames
    -       93.5000   77.0000   60.0000 41

 60 omega   53.00  126.80   1.8000    8.0000
omega____ theta____ kappa____ phi______ frames
    -       93.5000  -82.0000   10.0000 41

 61 omega  113.00  152.60   1.8000    8.0000
omega____ theta____ kappa____ phi______ frames
    -       93.5000  125.0000 -150.0000 22

 62 omega   21.00   48.00   1.8000    8.0000
omega____ theta____ kappa____ phi______ frames
    -       93.5000  -82.0000   10.0000 15

 63 omega   15.00  124.80   1.8000    8.0000
omega____ theta____ kappa____ phi______ frames
    -       93.5000  -77.0000  150.0000 61

 64 omega   60.00  169.80   1.8000    8.0000
omega____ theta____ kappa____ phi______ frames
    -       93.5000   77.0000   90.0000 61

 65 omega   71.00  105.20   1.8000    8.0000
omega____ theta____ kappa____ phi______ frames
    -       93.5000  -15.0000   60.0000 19

 66 omega   60.00  171.60   1.8000    8.0000
omega____ theta____ kappa____ phi______ frames
    -       93.5000   77.0000 -120.0000 62

 67 omega   92.00  171.20   1.8000    8.0000
omega____ theta____ kappa____ phi______ frames
    -       93.5000   77.0000   30.0000 44

;
_diffrn_measurement_device_type 'Goniometer Xcalibur, detector: Ruby (Gemini ultra Mo)'
_diffrn_measurement_method '\w scans'
_diffrn_radiation_monochromator mirror
_diffrn_radiation_probe x-ray
_diffrn_radiation_source 'Enhance (Cu) X-ray Source'
_diffrn_radiation_type CuK\a
_diffrn_radiation_wavelength 1.54184
_diffrn_reflns_av_R_equivalents 0.0348
_diffrn_reflns_av_sigmaI/netI 0.0180
_diffrn_reflns_limit_h_max 8
_diffrn_reflns_limit_h_min -8
_diffrn_reflns_limit_k_max 9
_diffrn_reflns_limit_k_min -9
_diffrn_reflns_limit_l_max 14
_diffrn_reflns_limit_l_min -14
_diffrn_reflns_number 12697
_diffrn_reflns_reduction_process
;
;
_diffrn_reflns_theta_full 66.55
_diffrn_reflns_theta_max 66.55
_diffrn_reflns_theta_min 3.62
_diffrn_standards_decay_% 0
_diffrn_standards_number 0
_exptl_absorpt_coefficient_mu 2.325
_exptl_absorpt_correction_T_max 1.00000
_exptl_absorpt_correction_T_min 0.54018
_exptl_absorpt_correction_type multi-scan
_exptl_absorpt_process_details
;
CrysAlisPro, Oxford Diffraction Ltd.,
Version 1.171.33.41 (release 06-05-2009 CrysAlis171 .NET)
empirical absorption correction using spherical harmonics,
 implemented in SCALE3 ABSPACK scaling algorithm.
;
_exptl_crystal_colour colourless
_exptl_crystal_density_diffrn 1.291
_exptl_crystal_density_method 'Not Measured'
_exptl_crystal_description plate
_exptl_crystal_F_000 304
_exptl_crystal_size_max 0.470
_exptl_crystal_size_mid 0.290
_exptl_crystal_size_min 0.040
_refine_diff_density_max 0.187
_refine_diff_density_min -0.247
_refine_diff_density_rms 0.051
_refine_ls_extinction_method none
_refine_ls_goodness_of_fit_ref 1.076
_refine_ls_hydrogen_treatment ref
_refine_ls_matrix_type full
_refine_ls_number_parameters 184
_refine_ls_number_reflns 2564
_refine_ls_number_restraints 0
_refine_ls_restrained_S_all 1.076
_refine_ls_R_factor_all 0.0351
_refine_ls_R_factor_gt 0.0322
_refine_ls_shift/su_max 0.001
_refine_ls_shift/su_mean 0.000
_refine_ls_structure_factor_coef Fsqd
_refine_ls_weighting_details 'calc w=1/[\s^2^(Fo^2^)+(0.0534P)^2^+0.1893P] where P=(Fo^2^+2Fc^2^)/3'
_refine_ls_weighting_scheme calc
_refine_ls_wR_factor_gt 0.0867
_refine_ls_wR_factor_ref 0.0889
_reflns_number_gt 2376
_reflns_number_total 2564
_reflns_threshold_expression I>2\s(I)
_cod_data_source_file ja103756y_si_003.cif
_cod_data_source_block ur-rk117-hcl
_cod_original_cell_volume 735.25(9)
_cod_original_formula_sum 'C13 H20 Cl1 N3 O2'
_cod_database_code 4102828

loop_
_symmetry_equiv_pos_site_id
_symmetry_equiv_pos_as_xyz
1 x,y,z
2 -x,-y,-z

loop_
_atom_site_aniso_label
_atom_site_aniso_U_11
_atom_site_aniso_U_22
_atom_site_aniso_U_33
_atom_site_aniso_U_23
_atom_site_aniso_U_13
_atom_site_aniso_U_12
O1 0.0317(6) 0.0434(6) 0.0356(6) 0.0038(5) 0.0012(4) -0.0128(5)
O2 0.0206(5) 0.0299(5) 0.0358(5) 0.0024(4) -0.0067(4) -0.0026(4)
N1 0.0172(6) 0.0268(6) 0.0317(6) 0.0026(5) -0.0065(5) -0.0051(5)
N2 0.0188(6) 0.0309(7) 0.0375(7) 0.0065(5) -0.0063(5) -0.0062(5)
N3 0.0171(6) 0.0280(6) 0.0358(7) 0.0043(5) -0.0047(5) -0.0049(5)
C1 0.0280(8) 0.0571(10) 0.0399(9) -0.0021(7) 0.0010(7) -0.0145(7)
C2 0.0288(8) 0.0295(7) 0.0288(7) -0.0037(6) -0.0018(6) -0.0123(6)
C3 0.0224(7) 0.0279(7) 0.0312(7) -0.0038(6) -0.0060(6) -0.0065(5)
C4 0.0246(7) 0.0238(7) 0.0274(7) -0.0007(5) -0.0068(5) -0.0062(5)
C5 0.0228(7) 0.0219(6) 0.0275(7) -0.0039(5) -0.0060(5) -0.0060(5)
C6 0.0264(7) 0.0217(7) 0.0322(7) -0.0024(5) -0.0076(6) -0.0042(5)
C7 0.0328(8) 0.0258(7) 0.0304(7) 0.0024(6) -0.0065(6) -0.0076(6)
C8 0.0225(7) 0.0209(6) 0.0285(7) -0.0026(5) -0.0066(5) -0.0051(5)
C9 0.0223(7) 0.0207(6) 0.0310(7) -0.0029(5) -0.0049(5) -0.0064(5)
C10 0.0211(7) 0.0256(7) 0.0337(7) 0.0006(6) -0.0032(6) -0.0054(5)
C11 0.0220(7) 0.0265(7) 0.0315(7) -0.0007(6) -0.0061(6) -0.0052(5)
C12 0.0327(8) 0.0363(8) 0.0306(8) -0.0008(6) -0.0024(6) -0.0040(6)
C13 0.0470(10) 0.0445(9) 0.0326(8) 0.0059(7) -0.0047(7) -0.0069(8)
Cl1 0.0182(2) 0.0344(2) 0.0461(2) 0.0102(2) -0.0077(1) -0.0056(1)

loop_
_atom_site_label
_atom_site_type_symbol
_atom_site_thermal_displace_type
_atom_site_fract_x
_atom_site_fract_y
_atom_site_fract_z
_atom_site_occupancy
_atom_site_U_iso_or_equiv
_atom_site_calc_flag
_atom_site_refinement_flags
O1 O Uani 0.44466(15) -0.54413(14) 0.66206(9) 1.000 0.0365(3) . .
O2 O Uani -0.29725(13) -0.57911(12) 0.93533(8) 1.000 0.0292(3) . .
N1 N Uani -0.09967(17) -0.76085(14) 1.03859(10) 1.000 0.0251(3) . .
N2 N Uani -0.41029(17) -0.74621(16) 1.10152(11) 1.000 0.0289(4) . .
N3 N Uani -0.16292(17) -0.90655(14) 1.18863(10) 1.000 0.0270(4) . .
C1 C Uani 0.6325(2) -0.6445(2) 0.66166(14) 1.000 0.0412(5) . .
C2 C Uani 0.3164(2) -0.57597(17) 0.73906(11) 1.000 0.0281(4) . .
C3 C Uani 0.3560(2) -0.69371(17) 0.82047(11) 1.000 0.0269(4) . .
C4 C Uani 0.21124(19) -0.71846(17) 0.89190(11) 1.000 0.0250(4) . .
C5 C Uani 0.02714(19) -0.62732(16) 0.88381(11) 1.000 0.0238(4) . .
C6 C Uani -0.0091(2) -0.50588(16) 0.80298(11) 1.000 0.0268(4) . .
C7 C Uani 0.1337(2) -0.48082(17) 0.73179(12) 1.000 0.0294(4) . .
C8 C Uani -0.13715(19) -0.65140(16) 0.95315(11) 1.000 0.0238(4) . .
C9 C Uani -0.23034(19) -0.80426(16) 1.11046(11) 1.000 0.0243(4) . .
C10 C Uani -0.27532(19) -0.94218(17) 1.28486(12) 1.000 0.0268(4) . .
C11 C Uani -0.15111(19) -1.06940(17) 1.35429(11) 1.000 0.0266(4) . .
C12 C Uani -0.2555(2) -1.10702(19) 1.45880(12) 1.000 0.0341(5) . .
C13 C Uani -0.1364(3) -1.2436(2) 1.52448(13) 1.000 0.0422(5) . .
Cl1 Cl Uani -0.26684(4) -0.06355(4) 0.83906(3) 1.000 0.0329(1) . .
H1A H Uiso 0.63350 -0.76010 0.64990 1.000 0.0490 calc R
H1B H Uiso 0.68210 -0.63270 0.73210 1.000 0.0490 calc R
H1C H Uiso 0.71030 -0.60940 0.60270 1.000 0.0490 calc R
H1N H Uiso 0.014(3) -0.796(2) 1.0553(13) 1.000 0.0300 . .
H2M H Uiso -0.446(2) -0.677(2) 1.0498(15) 1.000 0.0350 . .
H2N H Uiso -0.489(3) -0.794(2) 1.1357(14) 1.000 0.0350 . .
H3 H Uiso 0.48080 -0.75640 0.82710 1.000 0.0320 calc R
H3N H Uiso -0.043(3) -0.930(2) 1.1903(14) 1.000 0.0320 . .
H4 H Uiso 0.23800 -0.79900 0.94740 1.000 0.0300 calc R
H6 H Uiso -0.13300 -0.44060 0.79740 1.000 0.0320 calc R
H7 H Uiso 0.10780 -0.39840 0.67740 1.000 0.0350 calc R
H10A H Uiso -0.37900 -0.98520 1.26160 1.000 0.0320 calc R
H10B H Uiso -0.32990 -0.83990 1.32820 1.000 0.0320 calc R
H11A H Uiso -0.10110 -1.17240 1.31110 1.000 0.0320 calc R
H11B H Uiso -0.04380 -1.02790 1.37320 1.000 0.0320 calc R
H12A H Uiso -0.36840 -1.14010 1.44000 1.000 0.0410 calc R
H12B H Uiso -0.29710 -1.00580 1.50460 1.000 0.0410 calc R
H13A H Uiso -0.02570 -1.21060 1.54470 1.000 0.0510 calc R
H13B H Uiso -0.09720 -1.34490 1.48010 1.000 0.0510 calc R
H13C H Uiso -0.20980 -1.26320 1.59090 1.000 0.0510 calc R

loop_
_atom_type_symbol
_atom_type_description
_atom_type_scat_dispersion_real
_atom_type_scat_dispersion_imag
_atom_type_scat_source
O O 0.0492 0.0322 'International Tables Vol C Tables 4.2.6.8 and 6.1.1.4'
N N 0.0311 0.0180 'International Tables Vol C Tables 4.2.6.8 and 6.1.1.4'
Cl Cl 0.3639 0.7018 'International Tables Vol C Tables 4.2.6.8 and 6.1.1.4'
H H 0.0000 0.0000 'International Tables Vol C Tables 4.2.6.8 and 6.1.1.4'
C C 0.0181 0.0091 'International Tables Vol C Tables 4.2.6.8 and 6.1.1.4'

loop_
_geom_angle_atom_site_label_1
_geom_angle_atom_site_label_2
_geom_angle_atom_site_label_3
_geom_angle
_geom_angle_publ_flag
C1 O1 C2 117.52(12) yes
C8 N1 C9 126.00(13) yes
C9 N3 C10 124.16(12) yes
C8 N1 H1N 118.6(11) no
C9 N1 H1N 114.8(11) no
C9 N2 H2N 119.8(13) no
C9 N2 H2M 118.4(11) no
H2M N2 H2N 120.2(17) no
C9 N3 H3N 114.8(11) no
C10 N3 H3N 118.7(11) no
O1 C2 C3 124.85(13) yes
O1 C2 C7 115.08(12) yes
C3 C2 C7 120.07(13) no
C2 C3 C4 119.29(14) no
C3 C4 C5 121.28(13) no
C4 C5 C8 124.80(12) no
C4 C5 C6 118.53(13) no
C6 C5 C8 116.66(12) no
C5 C6 C7 120.49(13) no
C2 C7 C6 120.30(13) no
O2 C8 C5 121.84(12) yes
O2 C8 N1 121.66(13) yes
N1 C8 C5 116.51(12) yes
N1 C9 N2 121.59(13) yes
N1 C9 N3 115.77(13) yes
N2 C9 N3 122.64(13) yes
N3 C10 C11 109.04(12) yes
C10 C11 C12 112.28(12) no
C11 C12 C13 112.58(13) no
O1 C1 H1A 109.00 no
O1 C1 H1B 109.00 no
O1 C1 H1C 109.00 no
H1A C1 H1B 109.00 no
H1A C1 H1C 109.00 no
H1B C1 H1C 110.00 no
C2 C3 H3 120.00 no
C4 C3 H3 120.00 no
C3 C4 H4 119.00 no
C5 C4 H4 119.00 no
C5 C6 H6 120.00 no
C7 C6 H6 120.00 no
C2 C7 H7 120.00 no
C6 C7 H7 120.00 no
N3 C10 H10A 110.00 no
N3 C10 H10B 110.00 no
C11 C10 H10A 110.00 no
C11 C10 H10B 110.00 no
H10A C10 H10B 108.00 no
C10 C11 H11A 109.00 no
C10 C11 H11B 109.00 no
C12 C11 H11A 109.00 no
C12 C11 H11B 109.00 no
H11A C11 H11B 108.00 no
C11 C12 H12A 109.00 no
C11 C12 H12B 109.00 no
C13 C12 H12A 109.00 no
C13 C12 H12B 109.00 no
H12A C12 H12B 108.00 no
C12 C13 H13A 109.00 no
C12 C13 H13B 109.00 no
C12 C13 H13C 109.00 no
H13A C13 H13B 110.00 no
H13A C13 H13C 109.00 no
H13B C13 H13C 109.00 no

loop_
_geom_bond_atom_site_label_1
_geom_bond_atom_site_label_2
_geom_bond_distance
_geom_bond_publ_flag
O1 C1 1.432(2) yes
O1 C2 1.3612(18) yes
O2 C8 1.2232(17) yes
N1 C8 1.3836(18) yes
N1 C9 1.3746(19) yes
N2 C9 1.3118(19) yes
N3 C9 1.3209(18) yes
N3 C10 1.4642(19) yes
N1 H1N 0.86(2) no
N2 H2M 0.866(17) no
N2 H2N 0.87(2) no
N3 H3N 0.86(2) no
C2 C7 1.396(2) no
C2 C3 1.3917(19) no
C3 C4 1.388(2) no
C4 C5 1.395(2) no
C5 C6 1.4053(19) no
C5 C8 1.487(2) no
C6 C7 1.376(2) no
C10 C11 1.522(2) no
C11 C12 1.518(2) no
C12 C13 1.523(2) no
C1 H1A 0.9800 no
C1 H1B 0.9800 no
C1 H1C 0.9800 no
C3 H3 0.9500 no
C4 H4 0.9500 no
C6 H6 0.9500 no
C7 H7 0.9500 no
C10 H10A 0.9900 no
C10 H10B 0.9900 no
C11 H11A 0.9900 no
C11 H11B 0.9900 no
C12 H12A 0.9900 no
C12 H12B 0.9900 no
C13 H13A 0.9800 no
C13 H13B 0.9800 no
C13 H13C 0.9800 no

loop_
_geom_contact_atom_site_label_1
_geom_contact_atom_site_label_2
_geom_contact_distance
_geom_contact_site_symmetry_2
_geom_contact_publ_flag
Cl1 C3 3.6285(15) 1_465 no
Cl1 N2 3.2349(14) 2_447 no
Cl1 N3 3.1246(14) 2_547 no
Cl1 N1 3.2185(13) 2_547 no
Cl1 H4 2.8500 2_547 no
Cl1 H6 3.1000 . no
Cl1 H1N 2.41(2) 2_547 no
Cl1 H10A 2.9200 2_447 no
Cl1 H3 2.7800 1_465 no
Cl1 H3N 2.29(2) 2_547 no
Cl1 H2N 2.41(2) 2_447 no
O2 N2 3.0772(16) 2_447 no
O2 N2 2.6644(17) . no
O2 C3 3.3712(18) 1_455 no
O2 H3 2.8800 1_455 no
O2 H6 2.4600 . no
O2 H2M 2.015(17) . no
O2 H1B 2.5600 1_455 no
O2 H2M 2.479(16) 2_447 no
N1 C6 3.2669(18) 2_547 no
N1 Cl1 3.2185(13) 2_547 no
N1 C7 3.4401(19) 2_547 no
N2 O2 2.6644(17) . no
N2 Cl1 3.2349(14) 2_447 no
N2 O2 3.0772(16) 2_447 no
N3 Cl1 3.1246(14) 2_547 no
N3 C4 3.4183(18) 2_537 no
N1 H4 2.6100 . no
N2 H10A 2.7700 . no
N2 H10B 2.9400 . no
C2 C9 3.5882(19) 2_547 no
C3 C10 3.533(2) 2_537 no
C3 Cl1 3.6285(15) 1_645 no
C3 O2 3.3712(18) 1_655 no
C4 N3 3.4183(18) 2_537 no
C4 C10 3.506(2) 2_537 no
C4 C8 3.5520(19) 2_547 no
C5 C8 3.3821(19) 2_547 no
C5 C5 3.5127(19) 2_547 no
C6 N1 3.2669(18) 2_547 no
C7 N1 3.4401(19) 2_547 no
C7 C9 3.339(2) 2_547 no
C8 C4 3.5520(19) 2_547 no
C8 C5 3.3821(19) 2_547 no
C9 C7 3.339(2) 2_547 no
C9 C2 3.5882(19) 2_547 no
C10 C3 3.533(2) 2_537 no
C10 C4 3.506(2) 2_537 no
C1 H3 2.5300 . no
C2 H11A 3.0500 2_537 no
C3 H1B 2.7400 . no
C3 H11A 3.0000 2_537 no
C3 H1A 2.7700 . no
C3 H10A 2.8400 2_537 no
C4 H11A 2.9000 2_537 no
C4 H10A 3.0700 2_537 no
C4 H1N 2.566(18) . no
C5 H11A 2.8700 2_537 no
C6 H1N 3.075(17) 2_547 no
C6 H1B 2.9500 1_455 no
C6 H11A 2.9500 2_537 no
C7 H11A 3.0300 2_537 no
C7 H13B 3.0600 2_537 no
C8 H2M 2.554(16) . no
C10 H2N 2.608(19) . no
C13 H7 2.7900 1_546 no
H1A C3 2.7700 . no
H1A H3 2.3700 . no
H1B C3 2.7400 . no
H1B C6 2.9500 1_655 no
H1B O2 2.5600 1_655 no
H1B H6 2.5400 1_655 no
H1B H3 2.2700 . no
H1N Cl1 2.41(2) 2_547 no
H1N C6 3.075(17) 2_547 no
H1N H4 2.0400 . no
H1N C4 2.566(18) . no
H1N H3N 2.07(2) . no
H2M C8 2.554(16) . no
H2M O2 2.479(16) 2_447 no
H2M O2 2.015(17) . no
H2N Cl1 2.41(2) 2_447 no
H2N C10 2.608(19) . no
H2N H10A 2.2600 . no
H3 Cl1 2.7800 1_645 no
H3 O2 2.8800 1_655 no
H3 C1 2.5300 . no
H3 H1A 2.3700 . no
H3 H1B 2.2700 . no
H3N Cl1 2.29(2) 2_547 no
H3N H1N 2.07(2) . no
H3N H11B 2.3800 . no
H4 H1N 2.0400 . no
H4 Cl1 2.8500 2_547 no
H4 N1 2.6100 . no
H6 Cl1 3.1000 . no
H6 H1B 2.5400 1_455 no
H6 O2 2.4600 . no
H7 H13A 2.3500 1_564 no
H7 C13 2.7900 1_564 no
H10A H12A 2.5300 . no
H10A N2 2.7700 . no
H10A H2N 2.2600 . no
H10A C4 3.0700 2_537 no
H10A Cl1 2.9200 2_447 no
H10A C3 2.8400 2_537 no
H10B N2 2.9400 . no
H10B H12B 2.5500 . no
H11A C2 3.0500 2_537 no
H11A C3 3.0000 2_537 no
H11A C4 2.9000 2_537 no
H11A H13B 2.5100 . no
H11A C7 3.0300 2_537 no
H11A C5 2.8700 2_537 no
H11A C6 2.9500 2_537 no
H11B H3N 2.3800 . no
H11B H13A 2.5800 . no
H11B H13A 2.4300 2_538 no
H12A H10A 2.5300 . no
H12A H12B 2.5100 2_438 no
H12B H12A 2.5100 2_438 no
H12B H10B 2.5500 . no
H13A H11B 2.5800 . no
H13A H11B 2.4300 2_538 no
H13A H7 2.3500 1_546 no
H13B H11A 2.5100 . no
H13B C7 3.0600 2_537 no

loop_
_geom_hbond_atom_site_label_D
_geom_hbond_atom_site_label_H
_geom_hbond_atom_site_label_A
_geom_hbond_distance_DH
_geom_hbond_distance_HA
_geom_hbond_distance_DA
_geom_hbond_angle_DHA
_geom_hbond_site_symmetry_A
_geom_hbond_publ_flag
N1 H1N Cl1 0.86(2) 2.41(2) 3.2185(13) 157.2(16) 2_547 yes
N2 H2M O2 0.866(17) 2.015(17) 2.6644(17) 131.0(14) . yes
N2 H2M O2 0.866(17) 2.479(16) 3.0772(16) 126.9(14) 2_447 yes
N2 H2N Cl1 0.87(2) 2.41(2) 3.2349(14) 158.5(16) 2_447 yes
N3 H3N Cl1 0.86(2) 2.29(2) 3.1246(14) 164.5(15) 2_547 yes
C1 H1B O2 0.9800 2.5600 3.504(2) 162.00 1_655 yes
C3 H3 Cl1 0.9500 2.7800 3.6285(15) 149.00 1_645 yes

loop_
_geom_torsion_atom_site_label_1
_geom_torsion_atom_site_label_2
_geom_torsion_atom_site_label_3
_geom_torsion_atom_site_label_4
_geom_torsion
_geom_torsion_publ_flag
C1 O1 C2 C3 3.1(2) no
C1 O1 C2 C7 -176.53(13) no
C9 N1 C8 C5 -178.19(12) no
C8 N1 C9 N2 2.1(2) no
C8 N1 C9 N3 -177.52(13) no
C9 N1 C8 O2 1.4(2) no
C10 N3 C9 N1 167.43(12) no
C9 N3 C10 C11 178.14(12) no
C10 N3 C9 N2 -12.2(2) no
C7 C2 C3 C4 1.9(2) no
O1 C2 C3 C4 -177.71(13) no
O1 C2 C7 C6 177.81(13) no
C3 C2 C7 C6 -1.8(2) no
C2 C3 C4 C5 -0.2(2) no
C3 C4 C5 C8 176.86(13) no
C3 C4 C5 C6 -1.6(2) no
C4 C5 C6 C7 1.6(2) no
C8 C5 C6 C7 -176.91(13) no
C4 C5 C8 O2 -172.66(13) no
C4 C5 C8 N1 6.9(2) no
C6 C5 C8 O2 5.79(19) no
C6 C5 C8 N1 -174.65(12) no
C5 C6 C7 C2 0.0(2) no
N3 C10 C11 C12 177.24(11) no
C10 C11 C12 C13 175.63(13) no
